data_4072190
loop_
_publ_author_name
'Long, Richard J.'
'Jones, David J.'
'Gibson, Vernon C.'
'White, Andrew J. P.'

_publ_section_title
;
 Zirconium Complexes Containing Tetradentate O,P,P,O Ligands: Ethylene and
 Propylene Polymerization Studies
;
_journal_issue 22
_journal_name_full Organometallics
_journal_page_first 5960
_journal_paper_doi 10.1021/om800652w
_journal_volume 27
_journal_year 2008
_chemical_formula_moiety 'C34 H40 O2 P2'
_chemical_formula_sum 'C34 H40 O2 P2'
_chemical_formula_weight 542.60
_chemical_name_systematic
; 
 ? 
;
_space_group_IT_number 14
_symmetry_cell_setting monoclinic
_symmetry_space_group_name_Hall '-P 2ybc'
_symmetry_space_group_name_H-M 'P 1 21/c 1'
_atom_sites_solution_hydrogens geom
_atom_sites_solution_primary direct
_atom_sites_solution_secondary difmap
_audit_creation_method SHELXL-97
_cell_angle_alpha 90.00
_cell_angle_beta 104.899(9)
_cell_angle_gamma 90.00
_cell_formula_units_Z 2
_cell_length_a 10.9457(12)
_cell_length_b 12.8989(11)
_cell_length_c 11.2301(11)
_cell_measurement_temperature 173(2)
_cell_measurement_theta_max 69.2729
_cell_measurement_theta_min 3.4235
_cell_volume 1532.2(3)
_computing_cell_refinement 'CrysAlis RED, Oxford Diffraction Ltd'
_computing_data_collection 'CrysAlis CCD, Oxford Diffraction Ltd'
_computing_data_reduction 'CrysAlis RED, Oxford Diffraction Ltd'
_computing_molecular_graphics 'Bruker SHELXTL'
_computing_publication_material 'Bruker SHELXTL'
_computing_structure_refinement 'SHELXL-97 (Sheldrick, 1997)'
_computing_structure_solution 'SHELXS-97 (Sheldrick, 1990)'
_diffrn_ambient_temperature 173(2)
_diffrn_detector_area_resol_mean 8.2556
_diffrn_measured_fraction_theta_full 0.973
_diffrn_measured_fraction_theta_max 0.973
_diffrn_measurement_device_type 'OD Xcalibur PX Ultra'
_diffrn_measurement_method \w
_diffrn_radiation_monochromator graphite
_diffrn_radiation_source 'Enhance Ultra (Cu) X-ray Source'
_diffrn_radiation_type CuK\a
_diffrn_radiation_wavelength 1.54248
_diffrn_reflns_av_R_equivalents 0.0314
_diffrn_reflns_av_sigmaI/netI 0.0360
_diffrn_reflns_limit_h_max 13
_diffrn_reflns_limit_h_min -12
_diffrn_reflns_limit_k_max 12
_diffrn_reflns_limit_k_min -15
_diffrn_reflns_limit_l_max 13
_diffrn_reflns_limit_l_min -12
_diffrn_reflns_number 11553
_diffrn_reflns_theta_full 69.46
_diffrn_reflns_theta_max 69.46
_diffrn_reflns_theta_min 4.18
_exptl_absorpt_coefficient_mu 1.495
_exptl_absorpt_correction_T_max 0.89687
_exptl_absorpt_correction_T_min 0.77356
_exptl_absorpt_correction_type 'numeric analytical'
_exptl_crystal_colour Colourless
_exptl_crystal_density_diffrn 1.176
_exptl_crystal_density_method 'not measured'
_exptl_crystal_description plates
_exptl_crystal_F_000 580
_exptl_crystal_size_max 0.18
_exptl_crystal_size_mid 0.15
_exptl_crystal_size_min 0.08
_refine_diff_density_max 0.189
_refine_diff_density_min -0.204
_refine_diff_density_rms 0.040
_refine_ls_extinction_coef 0.0009(4)
_refine_ls_extinction_expression Fc^*^=kFc[1+0.001xFc^2^\l^3^/sin(2\q)]^-1/4^
_refine_ls_extinction_method SHELXL
_refine_ls_goodness_of_fit_ref 0.992
_refine_ls_hydrogen_treatment mixed
_refine_ls_matrix_type full
_refine_ls_number_parameters 177
_refine_ls_number_reflns 2806
_refine_ls_number_restraints 1
_refine_ls_restrained_S_all 0.992
_refine_ls_R_factor_all 0.0586
_refine_ls_R_factor_gt 0.0386
_refine_ls_shift/su_max 0.000
_refine_ls_shift/su_mean 0.000
_refine_ls_structure_factor_coef Fsqd
_refine_ls_weighting_details 'calc w=1/[\s^2^(Fo^2^)+(0.0641P)^2^+0.0000P] where P=(Fo^2^+2Fc^2^)/3'
_refine_ls_weighting_scheme calc
_refine_ls_wR_factor_gt 0.0960
_refine_ls_wR_factor_ref 0.1058
_reflns_number_gt 2062
_reflns_number_total 2806
_reflns_threshold_expression >2sigma(I)
_cod_data_source_file om800652w_si_002.cif
_cod_data_source_block Compound_meso-1
_cod_depositor_comments
;
The following automatic conversions were performed:

'_symmetry_cell_setting' value 'Monoclinic' changed to 'monoclinic'
according to /home/saulius/struct/CIF-dictionaries/cif_core.dic
dictionary named 'cif_core.dic' version 2.4.1 from 2010-06-29.

Automatic conversion script
Id: cif_fix_values 1715 2011-07-08 13:25:40Z adriana 
;
_cod_original_sg_symbol_H-M P2(1)/c
_cod_database_code 4072190

loop_
_symmetry_equiv_pos_as_xyz
'x, y, z'
'-x, y+1/2, -z+1/2'
'-x, -y, -z'
'x, -y-1/2, z-1/2'

loop_
_atom_site_label
_atom_site_type_symbol
_atom_site_fract_x
_atom_site_fract_y
_atom_site_fract_z
_atom_site_U_iso_or_equiv
_atom_site_adp_type
_atom_site_occupancy
_atom_site_symmetry_multiplicity
_atom_site_calc_flag
_atom_site_refinement_flags
P1 P 0.56809(4) 0.40833(4) 0.67267(5) 0.03358(17) Uani 1 1 d .
O1 O 0.63518(12) 0.59243(10) 0.84121(13) 0.0422(4) Uani 1 1 d D
H1 H 0.5683(13) 0.5506(13) 0.8126(18) 0.058(7) Uiso 1 1 d D
C1 C 0.73354(16) 0.56130(13) 0.79457(16) 0.0305(4) Uani 1 1 d .
C2 C 0.71927(16) 0.47789(13) 0.71253(16) 0.0304(4) Uani 1 1 d .
C3 C 0.81997(17) 0.45135(15) 0.66351(18) 0.0382(5) Uani 1 1 d .
H3A H 0.8114 0.3954 0.6069 0.046 Uiso 1 1 calc R
C4 C 0.93159(17) 0.50594(15) 0.69696(19) 0.0437(5) Uani 1 1 d .
H4A H 0.9998 0.4881 0.6630 0.052 Uiso 1 1 calc R
C5 C 0.94421(18) 0.58699(14) 0.78021(19) 0.0394(5) Uani 1 1 d .
H5A H 1.0222 0.6234 0.8025 0.047 Uiso 1 1 calc R
C6 C 0.84802(17) 0.61726(14) 0.83249(17) 0.0327(4) Uani 1 1 d .
C7 C 0.51191(18) 0.44129(14) 0.50766(18) 0.0374(5) Uani 1 1 d .
H7A H 0.5760 0.4202 0.4642 0.045 Uiso 1 1 calc R
H7B H 0.4327 0.4032 0.4707 0.045 Uiso 1 1 calc R
C8 C 0.62131(16) 0.27394(14) 0.66922(17) 0.0324(4) Uani 1 1 d .
C9 C 0.58776(19) 0.21151(14) 0.56473(18) 0.0409(5) Uani 1 1 d .
H9A H 0.5381 0.2394 0.4895 0.049 Uiso 1 1 calc R
C10 C 0.6267(2) 0.10812(15) 0.5700(2) 0.0476(6) Uani 1 1 d .
H10A H 0.6047 0.0664 0.4979 0.057 Uiso 1 1 calc R
C11 C 0.6967(2) 0.06648(16) 0.6789(2) 0.0479(6) Uani 1 1 d .
H11A H 0.7220 -0.0041 0.6824 0.058 Uiso 1 1 calc R
C12 C 0.7301(2) 0.12726(16) 0.7829(2) 0.0466(5) Uani 1 1 d .
H12A H 0.7785 0.0986 0.8582 0.056 Uiso 1 1 calc R
C13 C 0.69318(18) 0.23032(15) 0.77799(19) 0.0413(5) Uani 1 1 d .
H13A H 0.7174 0.2718 0.8501 0.050 Uiso 1 1 calc R
C14 C 0.86462(19) 0.70675(15) 0.92577(17) 0.0409(5) Uani 1 1 d .
C15 C 0.9987(2) 0.75109(19) 0.9544(2) 0.0665(7) Uani 1 1 d .
H15A H 1.0599 0.6957 0.9853 0.100 Uiso 1 1 calc R
H15B H 1.0078 0.8054 1.0171 0.100 Uiso 1 1 calc R
H15C H 1.0142 0.7805 0.8792 0.100 Uiso 1 1 calc R
C16 C 0.7729(2) 0.79536(15) 0.8743(2) 0.0544(6) Uani 1 1 d .
H16A H 0.7881 0.8202 0.7969 0.082 Uiso 1 1 calc R
H16B H 0.7861 0.8523 0.9341 0.082 Uiso 1 1 calc R
H16C H 0.6857 0.7702 0.8591 0.082 Uiso 1 1 calc R
C17 C 0.8411(3) 0.66850(19) 1.0478(2) 0.0703(8) Uani 1 1 d .
H17A H 0.9003 0.6123 1.0813 0.105 Uiso 1 1 calc R
H17B H 0.7542 0.6429 1.0329 0.105 Uiso 1 1 calc R
H17C H 0.8539 0.7259 1.1069 0.105 Uiso 1 1 calc R

loop_
_atom_site_aniso_label
_atom_site_aniso_U_11
_atom_site_aniso_U_22
_atom_site_aniso_U_33
_atom_site_aniso_U_23
_atom_site_aniso_U_13
_atom_site_aniso_U_12
P1 0.0276(3) 0.0318(3) 0.0399(3) -0.0039(2) 0.0061(2) -0.0006(2)
O1 0.0378(8) 0.0430(8) 0.0508(9) -0.0141(7) 0.0207(7) -0.0069(6)
C1 0.0312(10) 0.0306(9) 0.0292(10) 0.0034(8) 0.0066(8) 0.0028(8)
C2 0.0276(9) 0.0285(9) 0.0334(10) 0.0000(8) 0.0044(8) 0.0016(7)
C3 0.0348(10) 0.0343(10) 0.0456(12) -0.0056(9) 0.0105(9) 0.0032(8)
C4 0.0317(10) 0.0396(11) 0.0630(14) -0.0034(10) 0.0179(10) 0.0030(9)
C5 0.0278(9) 0.0338(10) 0.0539(12) 0.0027(10) 0.0055(9) -0.0029(8)
C6 0.0323(10) 0.0285(10) 0.0343(10) 0.0047(8) 0.0030(8) -0.0016(8)
C7 0.0310(10) 0.0355(10) 0.0417(11) -0.0039(9) 0.0020(8) 0.0011(8)
C8 0.0287(9) 0.0306(9) 0.0389(10) -0.0030(8) 0.0110(8) -0.0040(8)
C9 0.0459(11) 0.0358(11) 0.0407(12) -0.0028(9) 0.0102(9) -0.0060(9)
C10 0.0583(14) 0.0356(12) 0.0538(14) -0.0134(10) 0.0231(11) -0.0083(10)
C11 0.0517(13) 0.0342(11) 0.0648(15) 0.0028(11) 0.0275(12) 0.0043(9)
C12 0.0463(12) 0.0426(12) 0.0512(13) 0.0074(10) 0.0131(10) 0.0070(10)
C13 0.0398(11) 0.0406(11) 0.0427(12) -0.0019(9) 0.0092(9) 0.0032(9)
C14 0.0475(12) 0.0360(11) 0.0372(11) -0.0018(9) 0.0069(9) -0.0107(9)
C15 0.0584(15) 0.0560(15) 0.0797(18) -0.0210(14) 0.0081(13) -0.0211(12)
C16 0.0730(16) 0.0352(12) 0.0588(15) -0.0079(11) 0.0237(12) 0.0026(11)
C17 0.111(2) 0.0613(16) 0.0352(12) -0.0043(12) 0.0128(13) -0.0321(15)

loop_
_atom_type_symbol
_atom_type_description
_atom_type_scat_dispersion_real
_atom_type_scat_dispersion_imag
_atom_type_scat_source
C C 0.0181 0.0091 'International Tables Vol C Tables 4.2.6.8 and 6.1.1.4'
H H 0.0000 0.0000 'International Tables Vol C Tables 4.2.6.8 and 6.1.1.4'
O O 0.0492 0.0322 'International Tables Vol C Tables 4.2.6.8 and 6.1.1.4'
P P 0.2955 0.4335 'International Tables Vol C Tables 4.2.6.8 and 6.1.1.4'

loop_
_geom_angle_atom_site_label_1
_geom_angle_atom_site_label_2
_geom_angle_atom_site_label_3
_geom_angle
_geom_angle_site_symmetry_1
C8 P1 C2 101.31(8) .
C8 P1 C7 102.85(9) .
C2 P1 C7 100.32(8) .
O1 C1 C2 120.70(16) .
O1 C1 C6 117.20(16) .
C2 C1 C6 122.10(16) .
C3 C2 C1 118.86(16) .
C3 C2 P1 122.58(14) .
C1 C2 P1 118.56(13) .
C4 C3 C2 120.18(18) .
C3 C4 C5 119.85(18) .
C4 C5 C6 122.90(17) .
C5 C6 C1 116.06(17) .
C5 C6 C14 122.01(16) .
C1 C6 C14 121.93(16) .
C7 C7 P1 110.00(17) 3_666
C13 C8 C9 118.26(17) .
C13 C8 P1 118.38(14) .
C9 C8 P1 123.27(15) .
C8 C9 C10 120.35(19) .
C11 C10 C9 120.3(2) .
C10 C11 C12 119.88(19) .
C11 C12 C13 120.1(2) .
C12 C13 C8 121.08(19) .
C15 C14 C16 107.49(18) .
C15 C14 C6 111.26(17) .
C16 C14 C6 110.59(16) .
C15 C14 C17 107.67(18) .
C16 C14 C17 109.34(19) .
C6 C14 C17 110.38(16) .

loop_
_geom_bond_atom_site_label_1
_geom_bond_atom_site_label_2
_geom_bond_distance
_geom_bond_site_symmetry_2
P1 C8 1.8323(18) .
P1 C2 1.8338(18) .
P1 C7 1.846(2) .
O1 C1 1.373(2) .
C1 C2 1.399(2) .
C1 C6 1.413(2) .
C2 C3 1.395(2) .
C3 C4 1.376(3) .
C4 C5 1.386(3) .
C5 C6 1.387(3) .
C6 C14 1.538(3) .
C7 C7 1.539(4) 3_666
C8 C13 1.390(3) .
C8 C9 1.392(3) .
C9 C10 1.397(3) .
C10 C11 1.375(3) .
C11 C12 1.376(3) .
C12 C13 1.386(3) .
C14 C15 1.530(3) .
C14 C16 1.533(3) .
C14 C17 1.539(3) .
